data_4300021
loop_
_publ_author_name
'Jorge A. R. Navarro'
'Eva Freisinger'
'Bernhard Lippert'

_publ_contact_author_address
; Fachbereich Chemie
  Universit\"at Dortmund
  Otto-Hahn-Str. 6
  D-44221 Dortmund
  Germany
;
_publ_contact_author_email lippert@pop.uni-dortmund.de
_publ_contact_author_fax 'Int. code + (231) 755-3797'
_publ_contact_author_name 'Prof. Bernhard Lippert'
_publ_contact_author_phone '231 755-3840'
_publ_section_title
;
From Simple trans-[a2Pt(2-hydroxypyrimidine)2]2+ (a = NH3, CH3NH2) Complexes
to Structures of Higher Complexity. Molecular Recognition of
2-Aminopyrimidine by Hydrogen Bond Formation and Reactivity toward
Additional Metal Ions
;
_journal_name_full 'Inorganic Chemistry'
_journal_page_first 1059
_journal_page_last 1065
_journal_paper_doi 10.1021/ic9903634
_journal_volume 39
_journal_year 2000
_chemical_formula_structural {tr-[(NH3)2Pt(2-hydroxypyrimidine)2Ag(H2O)](NO3)}n
_chemical_formula_sum 'C4 H7 Ag0.5 N3.5 O3 Pt0.5'
_chemical_formula_weight 303.61
_space_group_IT_number 15
_symmetry_cell_setting monoclinic
_symmetry_space_group_name_Hall '-C 2yc'
_symmetry_space_group_name_H-M 'C 1 2/c 1'
_atom_sites_solution_hydrogens refU
_atom_sites_solution_primary patterson
_atom_sites_solution_secondary difmap
_audit_creation_method SHELXL
_cell_angle_alpha 90.00
_cell_angle_beta 102.27(3)
_cell_angle_gamma 90.00
_cell_formula_units_Z 8
_cell_length_a 5.3450(10)
_cell_length_b 23.998(5)
_cell_length_c 12.474(2)
_cell_measurement_reflns_used 2507
_cell_measurement_temperature 163(2)
_cell_measurement_theta_max 25.34
_cell_measurement_theta_min 2.38
_cell_volume 1563.5(5)
_computing_cell_refinement 'DENZO, SCALEPACK (Otwinowski, Minor, 1997)'
_computing_data_collection 'KappaCCD (Nonius BV, Netherlands)'
_computing_data_reduction 'DENZO, SCALEPACK (Otwinowski, Minor, 1997)'
_computing_molecular_graphics 'Siemens SHELXTL-PLUS(VMS)'
_computing_publication_material SHELXL-93
_computing_structure_refinement 'SHELXL-93 (Sheldrick, 1993)'
_computing_structure_solution 'SHELXS-86 (Sheldrick, 1990)'
_diffrn_ambient_temperature 163(2)
_diffrn_detector_area_resol_mean '19 vertical, 18 horizontal'
_diffrn_measurement_device Enraf-Nonius-KappaCCD
_diffrn_measurement_method
;
360 frames via \w-rotation (\D\w\=1\%) and two times 10s per frame
;
_diffrn_radiation_monochromator graphite
_diffrn_radiation_source 'fine-focus sealed tube'
_diffrn_radiation_type MoK\a
_diffrn_radiation_wavelength 0.71069
_diffrn_reflns_av_R_equivalents 0.0455
_diffrn_reflns_av_sigmaI/netI 0.0570
_diffrn_reflns_limit_h_max 0
_diffrn_reflns_limit_h_min -6
_diffrn_reflns_limit_k_max 28
_diffrn_reflns_limit_k_min -27
_diffrn_reflns_limit_l_max 14
_diffrn_reflns_limit_l_min -14
_diffrn_reflns_number 2507
_diffrn_reflns_theta_max 25.34
_diffrn_reflns_theta_min 2.38
_exptl_absorpt_coefficient_mu 10.232
_exptl_absorpt_correction_T_max 0.1927
_exptl_absorpt_correction_T_min 0.0798
_exptl_absorpt_correction_type SCALEPACK
_exptl_crystal_colour colourless
_exptl_crystal_density_diffrn 2.580
_exptl_crystal_density_method 'not measured'
_exptl_crystal_description block
_exptl_crystal_F_000 1136
_exptl_crystal_size_max 0.50
_exptl_crystal_size_mid 0.26
_exptl_crystal_size_min 0.24
_refine_diff_density_max 1.809
_refine_diff_density_min -3.266
_refine_diff_density_rms 0.273
_refine_ls_extinction_coef 0.0004(2)
_refine_ls_extinction_expression Fc^*^=kFc[1+0.001xFc^2^\l^3^/sin(2\q)]^-1/4^
_refine_ls_extinction_method SHELXL
_refine_ls_goodness_of_fit_all 1.019
_refine_ls_goodness_of_fit_obs 1.103
_refine_ls_matrix_type full
_refine_ls_number_parameters 112
_refine_ls_number_reflns 1408
_refine_ls_number_restraints 0
_refine_ls_restrained_S_all 1.291
_refine_ls_restrained_S_obs 1.103
_refine_ls_R_factor_all 0.0549
_refine_ls_R_factor_obs 0.0410
_refine_ls_shift/esd_max 0.012
_refine_ls_shift/esd_mean 0.000
_refine_ls_structure_factor_coef Fsqd
_refine_ls_weighting_details 'w=1/[\s^2^(Fo^2^)+(0.0597P)^2^+0.0000P] where P=(Fo^2^+2Fc^2^)/3'
_refine_ls_weighting_scheme calc
_refine_ls_wR_factor_all 0.1219
_refine_ls_wR_factor_obs 0.0930
_reflns_number_observed 1143
_reflns_number_total 1412
_reflns_observed_criterion >2sigma(I)
_cod_depositor_comments
;
The following automatic conversions were performed:

'_refine_ls_weighting_scheme' value 'calc
w=1/[\s^2^(Fo^2^)+(0.0597P)^2^+0.0000P] where P=(Fo^2^+2Fc^2^)/3' was
changed to 'calc'. New tag '_refine_ls_weighting_details' was
created. The value of the new tag was set to
'w=1/[\s^2^(Fo^2^)+(0.0597P)^2^+0.0000P] where P=(Fo^2^+2Fc^2^)/3'.

Automatic conversion script
Id: cif_fix_values 3143 2015-03-26 13:38:13Z robertas 
;
_cod_original_formula_sum 'C4 H7 Ag0.50 N3.50 O3 Pt0.50'
_cod_database_code 4300021

loop_
_symmetry_equiv_pos_as_xyz
'x, y, z'
'-x, y, -z+1/2'
'x+1/2, y+1/2, z'
'-x+1/2, y+1/2, -z+1/2'
'-x, -y, -z'
'x, -y, z-1/2'
'-x+1/2, -y+1/2, -z'
'x+1/2, -y+1/2, z-1/2'

loop_
_atom_site_aniso_label
_atom_site_aniso_U_11
_atom_site_aniso_U_22
_atom_site_aniso_U_33
_atom_site_aniso_U_23
_atom_site_aniso_U_13
_atom_site_aniso_U_12
Pt1 0.0297(3) 0.0303(3) 0.0231(3) -0.0023(2) 0.0084(2) -0.0045(2)
Ag1 0.0330(5) 0.0378(6) 0.0364(5) 0.000 -0.0013(4) 0.000
N8 0.054(5) 0.039(5) 0.038(4) -0.003(3) 0.022(4) -0.005(4)
O1 0.062(7) 0.043(7) 0.107(9) 0.000 -0.003(6) 0.000
N1 0.036(3) 0.022(4) 0.026(3) -0.002(3) 0.012(3) -0.009(3)
C2 0.033(4) 0.032(5) 0.023(4) 0.000(4) 0.009(3) -0.005(4)
O2 0.040(3) 0.037(4) 0.037(3) 0.005(3) -0.002(3) 0.000(3)
N3 0.035(3) 0.030(4) 0.032(3) 0.000(3) 0.005(3) -0.004(3)
C4 0.051(5) 0.031(5) 0.049(5) -0.001(5) 0.003(4) -0.003(4)
C5 0.052(6) 0.036(6) 0.057(6) -0.004(5) -0.007(5) 0.005(4)
C6 0.036(4) 0.036(5) 0.041(5) -0.004(4) 0.000(4) 0.000(4)
N10 0.052(7) 0.008(5) 0.070(8) 0.000 0.002(6) 0.000
O11 0.113(11) 0.072(10) 0.152(13) 0.000 0.089(11) 0.000
O12 0.052(4) 0.078(6) 0.088(6) 0.014(5) -0.004(4) 0.001(4)

loop_
_atom_site_label
_atom_site_type_symbol
_atom_site_fract_x
_atom_site_fract_y
_atom_site_fract_z
_atom_site_U_iso_or_equiv
_atom_site_thermal_displace_type
_atom_site_occupancy
_atom_site_calc_flag
_atom_site_refinement_flags
_atom_site_disorder_group
Pt1 Pt 0.2500 0.2500 0.0000 0.0273(2) Uani 1 d S .
Ag1 Ag -0.5000 0.09550(5) -0.2500 0.0371(3) Uani 1 d S .
N8 N 0.1376(17) 0.2401(3) 0.1455(6) 0.042(2) Uani 1 d . .
H8A H -0.0293(31) 0.2471(28) 0.1358(14) 0.071(22) Uiso 1 calc R .
H8B H 0.2241(96) 0.2637(20) 0.1948(17) 0.071(22) Uiso 1 calc R .
H8C H 0.1689(123) 0.2053(9) 0.1691(29) 0.071(22) Uiso 1 calc R .
O1 O -0.5000 -0.0127(4) -0.2500 0.074(3) Uani 1 d S .
N1 N 0.1653(12) 0.1694(3) -0.0385(5) 0.0270(15) Uani 1 d . .
C2 C -0.0579(15) 0.1572(3) -0.1137(6) 0.029(2) Uani 1 d . .
O2 O -0.1938(11) 0.1958(3) -0.1593(4) 0.0395(15) Uani 1 d . .
N3 N -0.1284(12) 0.1037(3) -0.1380(5) 0.033(2) Uani 1 d . .
C4 C 0.0231(18) 0.0635(4) -0.0919(7) 0.045(2) Uani 1 d . .
H4 H -0.0248(18) 0.0269(4) -0.1098(7) 0.050(16) Uiso 1 calc R .
C5 C 0.2499(18) 0.0731(4) -0.0180(7) 0.051(3) Uani 1 d . .
H5 H 0.3564(18) 0.0440(4) 0.0129(7) 0.050(16) Uiso 1 calc R .
C6 C 0.3102(16) 0.1273(4) 0.0076(6) 0.039(2) Uani 1 d . .
H6 H 0.4588(16) 0.1351(4) 0.0593(6) 0.050(16) Uiso 1 calc R .
N10 N 0.0000 0.1024(4) 0.2500 0.045(3) Uani 1 d S .
O11 O 0.0000 0.0543(6) 0.2500 0.103(5) Uani 1 d S .
O12 O 0.2031(14) 0.1298(4) 0.2738(7) 0.075(2) Uani 1 d . .

loop_
_atom_type_symbol
_atom_type_description
_atom_type_scat_dispersion_real
_atom_type_scat_dispersion_imag
_atom_type_scat_source
C C 0.0033 0.0016 'International Tables Vol C Tables 4.2.6.8 and 6.1.1.4'
H H 0.0000 0.0000 'International Tables Vol C Tables 4.2.6.8 and 6.1.1.4'
N N 0.0061 0.0033 'International Tables Vol C Tables 4.2.6.8 and 6.1.1.4'
O O 0.0106 0.0060 'International Tables Vol C Tables 4.2.6.8 and 6.1.1.4'
Pt Pt -1.7033 8.3905 'International Tables Vol C Tables 4.2.6.8 and 6.1.1.4'
Ag Ag -0.8971 1.1015 'International Tables Vol C Tables 4.2.6.8 and 6.1.1.4'

loop_
_geom_angle_atom_site_label_1
_geom_angle_atom_site_label_2
_geom_angle_atom_site_label_3
_geom_angle
_geom_angle_site_symmetry_1
_geom_angle_site_symmetry_3
_geom_angle_publ_flag
N1 Pt1 N1 180.0 7 . ?
N1 Pt1 N8 89.6(3) 7 . ?
N1 Pt1 N8 90.4(3) . . ?
N1 Pt1 N8 90.4(3) 7 7 ?
N1 Pt1 N8 89.6(3) . 7 ?
N8 Pt1 N8 180.0 . 7 ?
N3 Ag1 N3 169.7(4) 2_454 . ?
N3 Ag1 O1 95.2(2) 2_454 . ?
N3 Ag1 O1 95.2(2) . . ?
C6 N1 C2 118.3(7) . . ?
C6 N1 Pt1 123.0(6) . . ?
C2 N1 Pt1 118.7(6) . . ?
O2 C2 N3 119.8(7) . . ?
O2 C2 N1 119.5(8) . . ?
N3 C2 N1 120.7(7) . . ?
C4 N3 C2 118.8(7) . . ?
C4 N3 Ag1 127.5(6) . . ?
C2 N3 Ag1 113.6(5) . . ?
N3 C4 C5 123.1(10) . . ?
C6 C5 C4 116.5(9) . . ?
N1 C6 C5 122.6(8) . . ?
O11 N10 O12 121.7(5) . 2 ?
O11 N10 O12 121.7(5) . . ?
O12 N10 O12 116.6(11) 2 . ?

loop_
_geom_bond_atom_site_label_1
_geom_bond_atom_site_label_2
_geom_bond_distance
_geom_bond_site_symmetry_2
_geom_bond_publ_flag
Pt1 N1 2.022(6) 7 ?
Pt1 N1 2.022(6) . ?
Pt1 N8 2.043(8) . ?
Pt1 N8 2.043(8) 7 ?
Ag1 N3 2.181(6) 2_454 ?
Ag1 N3 2.181(6) . ?
Ag1 O1 2.596(10) . ?
N1 C6 1.327(12) . ?
N1 C2 1.383(10) . ?
C2 O2 1.237(10) . ?
C2 N3 1.355(10) . ?
N3 C4 1.310(11) . ?
C4 C5 1.377(12) . ?
C5 C6 1.361(14) . ?
N10 O11 1.16(2) . ?
N10 O12 1.249(9) 2 ?
N10 O12 1.249(9) . ?

loop_
_geom_torsion_atom_site_label_1
_geom_torsion_atom_site_label_2
_geom_torsion_atom_site_label_3
_geom_torsion_atom_site_label_4
_geom_torsion
_geom_torsion_site_symmetry_1
_geom_torsion_site_symmetry_2
_geom_torsion_site_symmetry_3
_geom_torsion_site_symmetry_4
_geom_torsion_publ_flag
N1 Pt1 N1 C6 -127.1(1000) 7 . . . ?
N8 Pt1 N1 C6 -74.6(7) . . . . ?
N8 Pt1 N1 C6 105.4(7) 7 . . . ?
N1 Pt1 N1 C2 50.7(1000) 7 . . . ?
N8 Pt1 N1 C2 103.2(6) . . . . ?
N8 Pt1 N1 C2 -76.8(6) 7 . . . ?
C6 N1 C2 O2 -178.6(7) . . . . ?
Pt1 N1 C2 O2 3.4(10) . . . . ?
C6 N1 C2 N3 1.1(11) . . . . ?
Pt1 N1 C2 N3 -176.8(5) . . . . ?
O2 C2 N3 C4 177.4(8) . . . . ?
N1 C2 N3 C4 -2.3(11) . . . . ?
O2 C2 N3 Ag1 -4.3(9) . . . . ?
N1 C2 N3 Ag1 176.0(5) . . . . ?
N3 Ag1 N3 C4 179.7(7) 2_454 . . . ?
O1 Ag1 N3 C4 -0.3(7) . . . . ?
N3 Ag1 N3 C2 1.6(5) 2_454 . . . ?
O1 Ag1 N3 C2 -178.4(5) . . . . ?
C2 N3 C4 C5 1.1(13) . . . . ?
Ag1 N3 C4 C5 -176.9(7) . . . . ?
N3 C4 C5 C6 1.2(15) . . . . ?
C2 N1 C6 C5 1.3(12) . . . . ?
Pt1 N1 C6 C5 179.2(7) . . . . ?
C4 C5 C6 N1 -2.5(14) . . . . ?
